data_7204030
loop_
_publ_author_name
'Blake, Alexander J.'
'Bruce, Duncan W.'
'Danks, Jonathan P.'
'Fallis, Ian A.'
'Guillon, Daniel'
'Ross, Steven A.'
'Richtzenhain, Heiko'
'Schr\"oder, Martin'

_publ_section_title
;
 Formation of columnar hexagonal mesophases near room temperature from
 functionalised [9]aneNS2 (1,4-dithia-7-azacyclononane)
;
_journal_issue 4
_journal_name_full 'Journal of Materials Chemistry'
_journal_page_first 1011
_journal_paper_doi 10.1039/b006753i
_journal_volume 11
_journal_year 2001
_chemical_formula_moiety 'C13 H17 N O2 S2'
_chemical_formula_sum 'C13 H17 N O2 S2'
_chemical_formula_weight 283.40
_chemical_name_systematic
; 
? 
;
_space_group_IT_number 19
_symmetry_cell_setting orthorhombic
_symmetry_space_group_name_Hall 'P 2ac 2ab'
_symmetry_space_group_name_H-M 'P 21 21 21'
_atom_sites_solution_hydrogens 'at idealised positions, except for O-H'
_atom_sites_solution_primary direct
_atom_sites_solution_secondary 'difference Fourier methods'
_audit_creation_method SHELXL
_cell_angle_alpha 90.00
_cell_angle_beta 90.00
_cell_angle_gamma 90.00
_cell_formula_units_Z 8
_cell_length_a 13.167(2)
_cell_length_b 13.969(6)
_cell_length_c 14.443(3)
_cell_measurement_reflns_used 52
_cell_measurement_temperature 150(2)
_cell_measurement_theta_max 17.5
_cell_measurement_theta_min 12
_cell_volume 2656.5(13)
_computing_cell_refinement 'Stadi4 (Stoe & Cie, 1995a)'
_computing_data_collection 'Stadi4 (Stoe & Cie, 1995a)'
_computing_data_reduction 'X-RED (Stoe & Cie, 1995b)'
_computing_molecular_graphics 'SHELXTL/PC version 5.03 (Sheldrick, 1995)'
_computing_publication_material 'SHELXL-96 (Sheldrick, 1996)'
_computing_structure_refinement 'SHELXL-96 (Sheldrick, 1996)'
_computing_structure_solution 'SHELXS-96 (Sheldrick, 1996)'
_diffrn_ambient_temperature 150(2)
_diffrn_measurement_device
;
Stoe Stadi-4 four-circle diffractometer with Oxford Cryosystems
open-flow crystat
;
_diffrn_measurement_method omega-2theta
_diffrn_radiation_monochromator graphite
_diffrn_radiation_source 'fine-focus sealed tube'
_diffrn_radiation_type MoK\a
_diffrn_radiation_wavelength 0.71073
_diffrn_reflns_av_R_equivalents 0.056
_diffrn_reflns_av_sigmaI/netI 0.038
_diffrn_reflns_limit_h_max 15
_diffrn_reflns_limit_h_min 0
_diffrn_reflns_limit_k_max 16
_diffrn_reflns_limit_k_min 0
_diffrn_reflns_limit_l_max 17
_diffrn_reflns_limit_l_min 0
_diffrn_reflns_number 3245
_diffrn_reflns_theta_max 25.03
_diffrn_reflns_theta_min 2.55
_diffrn_standards_decay_% 8.4
_diffrn_standards_interval_time 60
_diffrn_standards_number 3
_exptl_absorpt_coefficient_mu 0.394
_exptl_absorpt_correction_T_max 0.941
_exptl_absorpt_correction_T_min 0.839
_exptl_absorpt_correction_type numerical
_exptl_crystal_colour colourless
_exptl_crystal_density_diffrn 1.417
_exptl_crystal_description diamond
_exptl_crystal_F_000 1200
_exptl_crystal_size_max 0.25
_exptl_crystal_size_mid 0.19
_exptl_crystal_size_min 0.19
_refine_diff_density_max 0.44
_refine_diff_density_min -0.38
_refine_diff_density_rms 0.10
_refine_ls_abs_structure_details 'Flack H D (1983), Acta Cryst. A39, 876--881'
_refine_ls_abs_structure_Flack 0.1(2)
_refine_ls_extinction_coef 0.0000(8)
_refine_ls_extinction_expression Fc^*^=kFc[1+0.001xFc^2^\l^3^/sin(2\q)]^-1/4^
_refine_ls_extinction_method SHELXL
_refine_ls_goodness_of_fit_all 1.066
_refine_ls_goodness_of_fit_obs 0.951
_refine_ls_hydrogen_treatment 'riding models'
_refine_ls_matrix_type full
_refine_ls_number_parameters 196
_refine_ls_number_reflns 2543
_refine_ls_number_restraints 0
_refine_ls_restrained_S_all 1.066
_refine_ls_restrained_S_obs 0.951
_refine_ls_R_factor_all 0.0750
_refine_ls_R_factor_obs 0.0574
_refine_ls_shift/esd_max 0.07
_refine_ls_shift/esd_mean 0.01
_refine_ls_structure_factor_coef Fsqd
_refine_ls_weighting_details 'w=1/[\s^2^(Fo^2^)+(0.0896P)^2^+10.339P] where P=(Fo^2^+2Fc^2^)/3'
_refine_ls_weighting_scheme calc
_refine_ls_wR_factor_all 0.1870
_refine_ls_wR_factor_obs 0.1545
_reflns_number_observed 2199
_reflns_number_total 2543
_reflns_observed_criterion >2sigma(I)
_cod_data_source_file b006753i.txt
_cod_data_source_block PBZNSS
_cod_depositor_comments
;
The following automatic conversions were performed:
'_symmetry_cell_setting' value 'Orthorhombic' changed to 'orthorhombic'
according to '/home/saulius/struct/CIF-dictionaries/cif_core.dic'
dictionary named 'cif_core.dic' version 2.4.1 from 2010-06-29.

Automatic conversion script
Id: cif_fix_enum 1527 2010-12-29 10:47:43Z saulius 

The following automatic conversions were performed:

'_refine_ls_weighting_scheme' value 'calc
w=1/[\s^2^(Fo^2^)+(0.0896P)^2^+10.339P] where P=(Fo^2^+2Fc^2^)/3' was
changed to 'calc'. New tag '_refine_ls_weighting_details' was
created. The value of the new tag was set to
'w=1/[\s^2^(Fo^2^)+(0.0896P)^2^+10.339P] where P=(Fo^2^+2Fc^2^)/3'.

Automatic conversion script
Id: cif_fix_values 3143 2015-03-26 13:38:13Z robertas 
;
_cod_database_code 7204030

loop_
_symmetry_equiv_pos_as_xyz
'x, y, z'
'-x+1/2, -y, z+1/2'
'-x, y+1/2, -z+1/2'
'x+1/2, -y+1/2, -z'

loop_
_atom_site_aniso_label
_atom_site_aniso_U_11
_atom_site_aniso_U_22
_atom_site_aniso_U_33
_atom_site_aniso_U_23
_atom_site_aniso_U_13
_atom_site_aniso_U_12
S4A 0.0243(10) 0.0440(12) 0.0149(8) -0.0055(9) -0.0036(8) -0.0027(10)
S1A 0.0186(9) 0.0419(12) 0.0165(8) 0.0021(9) 0.0021(8) -0.0024(9)
O10A 0.031(3) 0.041(3) 0.020(3) 0.003(3) 0.006(2) -0.009(3)
O4PA 0.041(4) 0.041(3) 0.018(3) -0.015(3) -0.004(3) 0.007(3)
N7A 0.018(3) 0.028(3) 0.012(3) -0.002(3) 0.001(2) -0.002(3)
S4 0.0209(9) 0.0311(10) 0.0196(9) -0.0071(9) -0.0026(8) 0.0002(9)
S1 0.0189(9) 0.0390(11) 0.0180(8) -0.0033(9) 0.0035(8) -0.0045(9)
O10 0.032(3) 0.033(3) 0.018(3) 0.004(2) 0.008(2) -0.005(3)
O4P 0.028(3) 0.039(3) 0.021(3) -0.016(3) -0.001(3) 0.004(3)
N7 0.014(3) 0.019(3) 0.015(3) 0.003(2) 0.000(2) -0.002(2)

loop_
_atom_site_label
_atom_site_type_symbol
_atom_site_fract_x
_atom_site_fract_y
_atom_site_fract_z
_atom_site_U_iso_or_equiv
_atom_site_thermal_displace_type
_atom_site_occupancy
_atom_site_calc_flag
_atom_site_refinement_flags
_atom_site_disorder_group
S4A S 0.58272(15) 0.75853(17) -0.28684(12) 0.0278(5) Uani 1 d . .
S1A S 0.63993(15) 0.73292(16) -0.53379(13) 0.0257(5) Uani 1 d . .
O10A O 0.3338(5) 0.5461(4) -0.4128(4) 0.0308(14) Uani 1 d . .
O4PA O 0.3487(5) 0.4476(5) -0.8374(4) 0.0331(15) Uani 1 d . .
N7A N 0.4014(5) 0.6874(5) -0.4559(4) 0.0192(14) Uani 1 d . .
C6A C 0.3866(6) 0.7241(6) -0.3600(5) 0.0243(17) Uiso 1 d . .
H6A2 H 0.3185 0.7042 -0.3383 0.029 Uiso 1 calc R .
H6A1 H 0.3874 0.7950 -0.3620 0.029 Uiso 1 calc R .
C5A C 0.4646(6) 0.6910(6) -0.2902(6) 0.0286(18) Uiso 1 d . .
H5A2 H 0.4811 0.6232 -0.3034 0.034 Uiso 1 calc R .
H5A1 H 0.4333 0.6934 -0.2279 0.034 Uiso 1 calc R .
C3A C 0.6730(6) 0.6817(6) -0.3450(6) 0.0265(18) Uiso 1 d . .
H3A2 H 0.7383 0.7165 -0.3500 0.032 Uiso 1 calc R .
H3A1 H 0.6850 0.6249 -0.3054 0.032 Uiso 1 calc R .
C2A C 0.6438(6) 0.6469(6) -0.4409(5) 0.0225(17) Uiso 1 d . .
H2A2 H 0.5758 0.6170 -0.4364 0.027 Uiso 1 calc R .
H2A1 H 0.6922 0.5959 -0.4587 0.027 Uiso 1 calc R .
C9A C 0.5291(6) 0.8071(6) -0.5135(6) 0.0236(17) Uiso 1 d . .
H9A2 H 0.5328 0.8318 -0.4493 0.028 Uiso 1 calc R .
H9A1 H 0.5329 0.8630 -0.5555 0.028 Uiso 1 calc R .
C8A C 0.4252(6) 0.7596(5) -0.5266(5) 0.0213(15) Uiso 1 d . .
H8A2 H 0.3720 0.8096 -0.5254 0.026 Uiso 1 calc R .
H8A1 H 0.4233 0.7288 -0.5883 0.026 Uiso 1 calc R .
C10A C 0.3661(6) 0.6006(5) -0.4747(5) 0.0214(16) Uiso 1 d . .
C1PA C 0.3640(6) 0.5641(5) -0.5737(5) 0.0172(15) Uiso 1 d . .
C2PA C 0.2702(6) 0.5352(6) -0.6095(5) 0.0235(17) Uiso 1 d . .
H2PA H 0.2110 0.5413 -0.5724 0.028 Uiso 1 calc R .
C3PA C 0.2622(6) 0.4978(6) -0.6979(5) 0.0231(17) Uiso 1 d . .
H3PA H 0.1977 0.4814 -0.7226 0.028 Uiso 1 calc R .
C4PA C 0.3504(6) 0.4847(6) -0.7501(5) 0.0209(16) Uiso 1 d . .
C5PA C 0.4454(6) 0.5112(5) -0.7142(5) 0.0213(16) Uiso 1 d . .
H5PA H 0.5055 0.5017 -0.7494 0.026 Uiso 1 calc R .
C6PA C 0.4502(6) 0.5517(6) -0.6261(5) 0.0191(16) Uiso 1 d . .
H6PA H 0.5140 0.5710 -0.6019 0.023 Uiso 1 calc R .
S4 S 0.92115(15) 0.69077(15) -0.20351(13) 0.0238(5) Uani 1 d . .
S1 S 0.87015(14) 0.75990(16) 0.03434(12) 0.0253(5) Uani 1 d . .
O10 O 1.1732(5) 0.9202(4) -0.1208(4) 0.0276(13) Uani 1 d . .
O4P O 1.1479(4) 1.0841(4) 0.2880(4) 0.0295(13) Uani 1 d . .
N7 N 1.1082(4) 0.7871(4) -0.0527(4) 0.0161(13) Uani 1 d . .
C6 C 1.1205(6) 0.7360(5) -0.1398(5) 0.0192(15) Uiso 1 d . .
H62 H 1.1215 0.6665 -0.1260 0.023 Uiso 1 calc R .
H61 H 1.1879 0.7528 -0.1655 0.023 Uiso 1 calc R .
C5 C 1.0414(6) 0.7532(6) -0.2149(5) 0.0230(16) Uiso 1 d . .
H52 H 1.0718 0.7351 -0.2751 0.028 Uiso 1 calc R .
H51 H 1.0272 0.8228 -0.2173 0.028 Uiso 1 calc R .
C3 C 0.8347(6) 0.7806(6) -0.1596(5) 0.0223(17) Uiso 1 d . .
H32 H 0.8247 0.8294 -0.2084 0.027 Uiso 1 calc R .
H31 H 0.7681 0.7497 -0.1484 0.027 Uiso 1 calc R .
C2 C 0.8668(6) 0.8321(5) -0.0704(5) 0.0219(16) Uiso 1 d . .
H22 H 0.8195 0.8861 -0.0600 0.026 Uiso 1 calc R .
H21 H 0.9352 0.8596 -0.0802 0.026 Uiso 1 calc R .
C9 C 0.9814(6) 0.6840(6) 0.0267(6) 0.0239(17) Uiso 1 d . .
H92 H 0.9773 0.6365 0.0774 0.029 Uiso 1 calc R .
H91 H 0.9772 0.6480 -0.0323 0.029 Uiso 1 calc R .
C8 C 1.0840(6) 0.7298(5) 0.0311(5) 0.0178(15) Uiso 1 d . .
H82 H 1.1361 0.6793 0.0387 0.021 Uiso 1 calc R .
H81 H 1.0871 0.7719 0.0862 0.021 Uiso 1 calc R .
C10 C 1.1415(6) 0.8789(5) -0.0492(5) 0.0201(16) Uiso 1 d . .
C1P C 1.1415(6) 0.9314(5) 0.0402(5) 0.0186(15) Uiso 1 d . .
C6P C 1.0524(6) 0.9602(6) 0.0845(5) 0.0240(17) Uiso 1 d . .
H6P H 0.9886 0.9432 0.0587 0.029 Uiso 1 calc R .
C5P C 1.0557(6) 1.0138(6) 0.1661(5) 0.0223(17) Uiso 1 d . .
H5P H 0.9946 1.0357 0.1939 0.027 Uiso 1 calc R .
C4P C 1.1492(6) 1.0349(5) 0.2065(5) 0.0198(15) Uiso 1 d . .
C3P C 1.2394(6) 1.0066(6) 0.1631(5) 0.0211(16) Uiso 1 d . .
H3P H 1.3033 1.0228 0.1892 0.025 Uiso 1 calc R .
C2P C 1.2341(6) 0.9539(5) 0.0803(5) 0.0193(16) Uiso 1 d . .
H2P H 1.2951 0.9334 0.0513 0.023 Uiso 1 calc R .

loop_
_atom_type_symbol
_atom_type_description
_atom_type_scat_dispersion_real
_atom_type_scat_dispersion_imag
_atom_type_scat_source
C C 0.0033 0.0016 'International Tables Vol C Tables 4.2.6.8 and 6.1.1.4'
H H 0.0000 0.0000 'International Tables Vol C Tables 4.2.6.8 and 6.1.1.4'
N N 0.0061 0.0033 'International Tables Vol C Tables 4.2.6.8 and 6.1.1.4'
O O 0.0106 0.0060 'International Tables Vol C Tables 4.2.6.8 and 6.1.1.4'
S S 0.1246 0.1234 'International Tables Vol C Tables 4.2.6.8 and 6.1.1.4'

loop_
_geom_angle_atom_site_label_1
_geom_angle_atom_site_label_2
_geom_angle_atom_site_label_3
_geom_angle
_geom_angle_site_symmetry_1
_geom_angle_site_symmetry_3
_geom_angle_publ_flag
C3A S4A C5A 104.0(4) . . ?
C2A S1A C9A 106.5(4) . . ?
C10A N7A C8A 124.0(6) . . ?
C10A N7A C6A 117.3(6) . . ?
C8A N7A C6A 116.0(6) . . ?
N7A C6A C5A 115.2(7) . . ?
C6A C5A S4A 116.1(6) . . ?
C2A C3A S4A 116.6(6) . . ?
C3A C2A S1A 118.3(6) . . ?
C8A C9A S1A 116.8(6) . . ?
N7A C8A C9A 113.7(6) . . ?
O10A C10A N7A 122.0(7) . . ?
O10A C10A C1PA 117.6(6) . . ?
N7A C10A C1PA 120.4(6) . . ?
C6PA C1PA C2PA 119.3(6) . . ?
C6PA C1PA C10A 123.1(7) . . ?
C2PA C1PA C10A 117.5(7) . . ?
C3PA C2PA C1PA 121.2(7) . . ?
C2PA C3PA C4PA 119.0(8) . . ?
O4PA C4PA C3PA 122.4(7) . . ?
O4PA C4PA C5PA 117.1(7) . . ?
C3PA C4PA C5PA 120.4(7) . . ?
C6PA C5PA C4PA 119.0(7) . . ?
C1PA C6PA C5PA 121.1(7) . . ?
C3 S4 C5 104.3(4) . . ?
C9 S1 C2 107.1(4) . . ?
C10 N7 C6 117.3(6) . . ?
C10 N7 C8 123.3(6) . . ?
C6 N7 C8 117.6(5) . . ?
N7 C6 C5 117.5(6) . . ?
C6 C5 S4 117.1(5) . . ?
C2 C3 S4 116.5(6) . . ?
C3 C2 S1 116.4(5) . . ?
C8 C9 S1 118.5(6) . . ?
C9 C8 N7 113.0(6) . . ?
O10 C10 N7 120.8(7) . . ?
O10 C10 C1P 119.4(7) . . ?
N7 C10 C1P 119.9(6) . . ?
C2P C1P C6P 118.9(7) . . ?
C2P C1P C10 118.3(7) . . ?
C6P C1P C10 122.8(7) . . ?
C5P C6P C1P 121.0(8) . . ?
C6P C5P C4P 119.6(7) . . ?
O4P C4P C5P 117.2(7) . . ?
O4P C4P C3P 122.7(7) . . ?
C5P C4P C3P 120.1(7) . . ?
C2P C3P C4P 119.2(7) . . ?
C1P C2P C3P 121.1(7) . . ?

loop_
_geom_bond_atom_site_label_1
_geom_bond_atom_site_label_2
_geom_bond_distance
_geom_bond_site_symmetry_2
_geom_bond_publ_flag
S4A C3A 1.8094(85) . ?
S4A C5A 1.8200(85) . ?
S1A C2A 1.8018(77) . ?
S1A C9A 1.8138(83) . ?
O10A C10A 1.2482(93) . ?
O4PA C4PA 1.3636(89) . ?
N7A C10A 1.3266(98) . ?
N7A C8A 1.4688(95) . ?
N7A C6A 1.4892(95) . ?
C6A C5A 1.5112(109) . ?
C3A C2A 1.5166(106) . ?
C9A C8A 1.5325(109) . ?
C10A C1PA 1.5186(99) . ?
C1PA C6PA 1.3743(105) . ?
C1PA C2PA 1.3988(108) . ?
C2PA C3PA 1.3828(113) . ?
C3PA C4PA 1.3969(110) . ?
C4PA C5PA 1.4037(108) . ?
C5PA C6PA 1.3939(107) . ?
S4 C3 1.8093(80) . ?
S4 C5 1.8155(78) . ?
S1 C9 1.8117(82) . ?
S1 C2 1.8188(76) . ?
O10 C10 1.2549(90) . ?
O4P C4P 1.3629(91) . ?
N7 C10 1.3568(99) . ?
N7 C6 1.4563(89) . ?
N7 C8 1.4855(89) . ?
C6 C5 1.5224(98) . ?
C3 C2 1.5341(105) . ?
C9 C8 1.4961(105) . ?
C10 C1P 1.4852(103) . ?
C1P C2P 1.3865(107) . ?
C1P C6P 1.3949(109) . ?
C6P C5P 1.3964(110) . ?
C5P C4P 1.3948(109) . ?
C4P C3P 1.3994(107) . ?
C3P C2P 1.4063(107) . ?

loop_
_geom_torsion_atom_site_label_1
_geom_torsion_atom_site_label_2
_geom_torsion_atom_site_label_3
_geom_torsion_atom_site_label_4
_geom_torsion
_geom_torsion_site_symmetry_1
_geom_torsion_site_symmetry_2
_geom_torsion_site_symmetry_3
_geom_torsion_site_symmetry_4
_geom_torsion_publ_flag
C10A N7A C6A C5A 82.8(9) . . . . ?
C8A N7A C6A C5A -114.9(8) . . . . ?
N7A C6A C5A S4A 83.2(8) . . . . ?
C3A S4A C5A C6A -104.1(6) . . . . ?
C5A S4A C3A C2A 53.6(7) . . . . ?
S4A C3A C2A S1A 69.2(8) . . . . ?
C9A S1A C2A C3A -72.0(7) . . . . ?
C2A S1A C9A C8A -69.5(6) . . . . ?
C10A N7A C8A C9A -132.2(8) . . . . ?
C6A N7A C8A C9A 66.9(8) . . . . ?
S1A C9A C8A N7A 69.3(8) . . . . ?
C8A N7A C10A O10A -170.0(7) . . . . ?
C6A N7A C10A O10A -9.3(11) . . . . ?
C8A N7A C10A C1PA 10.1(11) . . . . ?
C6A N7A C10A C1PA 170.8(7) . . . . ?
O10A C10A C1PA C6PA -117.7(9) . . . . ?
N7A C10A C1PA C6PA 62.2(10) . . . . ?
O10A C10A C1PA C2PA 57.1(10) . . . . ?
N7A C10A C1PA C2PA -122.9(8) . . . . ?
C6PA C1PA C2PA C3PA -2.6(12) . . . . ?
C10A C1PA C2PA C3PA -177.6(7) . . . . ?
C1PA C2PA C3PA C4PA 3.1(12) . . . . ?
C2PA C3PA C4PA O4PA 179.4(7) . . . . ?
C2PA C3PA C4PA C5PA -1.5(12) . . . . ?
O4PA C4PA C5PA C6PA 178.4(6) . . . . ?
C3PA C4PA C5PA C6PA -0.7(12) . . . . ?
C2PA C1PA C6PA C5PA 0.3(11) . . . . ?
C10A C1PA C6PA C5PA 175.0(7) . . . . ?
C4PA C5PA C6PA C1PA 1.3(12) . . . . ?
C10 N7 C6 C5 -81.6(9) . . . . ?
C8 N7 C6 C5 112.8(7) . . . . ?
N7 C6 C5 S4 -79.0(8) . . . . ?
C3 S4 C5 C6 101.9(6) . . . . ?
C5 S4 C3 C2 -54.8(6) . . . . ?
S4 C3 C2 S1 -67.5(7) . . . . ?
C9 S1 C2 C3 74.1(7) . . . . ?
C2 S1 C9 C8 67.6(7) . . . . ?
S1 C9 C8 N7 -69.9(8) . . . . ?
C10 N7 C8 C9 128.9(8) . . . . ?
C6 N7 C8 C9 -66.4(8) . . . . ?
C6 N7 C10 O10 6.1(11) . . . . ?
C8 N7 C10 O10 170.8(7) . . . . ?
C6 N7 C10 C1P -173.4(6) . . . . ?
C8 N7 C10 C1P -8.6(11) . . . . ?
O10 C10 C1P C2P -68.1(10) . . . . ?
N7 C10 C1P C2P 111.3(8) . . . . ?
O10 C10 C1P C6P 110.7(9) . . . . ?
N7 C10 C1P C6P -69.8(10) . . . . ?
C2P C1P C6P C5P 2.2(11) . . . . ?
C10 C1P C6P C5P -176.6(7) . . . . ?
C1P C6P C5P C4P -3.1(12) . . . . ?
C6P C5P C4P O4P -177.5(7) . . . . ?
C6P C5P C4P C3P 3.1(11) . . . . ?
O4P C4P C3P C2P 178.4(7) . . . . ?
C5P C4P C3P C2P -2.2(11) . . . . ?
C6P C1P C2P C3P -1.3(11) . . . . ?
C10 C1P C2P C3P 177.6(7) . . . . ?
C4P C3P C2P C1P 1.3(11) . . . . ?
